data_7712633
loop_
_publ_author_name
'Mandal, Sukhendu'
'Nath, Akashdeep'
'Gaikwad, Diti'

_publ_section_title
;
 Mechanistic Insight into Pb2+ and Hg2+ Ions Sensing using Cobalt-based
 Coordination Polymer in Aqueous Phase
;
_journal_name_full 'Dalton Transactions'
_journal_paper_doi 10.1039/D3DT00479A
_journal_year 2023
_chemical_formula_moiety 'C37 H24 Co N4 O6, H2 O, C2 N O'
_chemical_formula_sum 'C39 H26 Co N5 O8'
_chemical_formula_weight 751.58
_space_group_crystal_system triclinic
_space_group_IT_number 2
_space_group_name_Hall '-P 1'
_space_group_name_H-M_alt 'P -1'
_atom_sites_solution_hydrogens mixed
_atom_sites_solution_primary iterative
_audit_creation_date 2022-12-26
_audit_creation_method
;
Olex2 1.5-beta
(compiled 2021.12.09 svn.r5202d8cf for OlexSys, GUI svn.r6439)
;
_audit_update_record
;
2023-01-30 deposited with the CCDC.	2023-03-15 downloaded from the CCDC.
;
_cell_angle_alpha 75.989(3)
_cell_angle_beta 80.082(3)
_cell_angle_gamma 71.663(3)
_cell_formula_units_Z 2
_cell_length_a 9.4934(4)
_cell_length_b 12.7660(4)
_cell_length_c 15.1031(6)
_cell_measurement_reflns_used 5912
_cell_measurement_temperature 173(2)
_cell_measurement_theta_max 134.102
_cell_measurement_theta_min 6.064
_cell_volume 1676.56(12)
_computing_cell_refinement 'CrysAlisPro 1.171.41.112a (Rigaku OD, 2021)'
_computing_data_collection 'CrysAlisPro 1.171.41.112a (Rigaku OD, 2021)'
_computing_data_reduction 'CrysAlisPro 1.171.41.112a (Rigaku OD, 2021)'
_computing_molecular_graphics 'Olex2 1.5-beta (Dolomanov et al., 2009)'
_computing_publication_material 'Olex2 1.5-beta (Dolomanov et al., 2009)'
_computing_structure_refinement 'SHELXL 2018/3 (Sheldrick, 2015)'
_computing_structure_solution 'olex2.solve 1.5-beta (Bourhis et al., 2015)'
_diffrn_ambient_temperature 173(2)
_diffrn_measured_fraction_theta_full 0.987
_diffrn_measured_fraction_theta_max 0.987
_diffrn_measurement_device_type 'XtaLAB Synergy, Dualflex, HyPix'
_diffrn_measurement_method '\w scans'
_diffrn_radiation_type CuK\a
_diffrn_radiation_wavelength 1.54184
_diffrn_reflns_av_R_equivalents 0.0498
_diffrn_reflns_av_unetI/netI 0.0534
_diffrn_reflns_Laue_measured_fraction_full 0.987
_diffrn_reflns_Laue_measured_fraction_max 0.987
_diffrn_reflns_limit_h_max 11
_diffrn_reflns_limit_h_min -11
_diffrn_reflns_limit_k_max 15
_diffrn_reflns_limit_k_min -13
_diffrn_reflns_limit_l_max 17
_diffrn_reflns_limit_l_min -18
_diffrn_reflns_number 17702
_diffrn_reflns_point_group_measured_fraction_full 0.987
_diffrn_reflns_point_group_measured_fraction_max 0.987
_diffrn_reflns_theta_full 67.051
_diffrn_reflns_theta_max 67.051
_diffrn_reflns_theta_min 3.032
_exptl_absorpt_coefficient_mu 4.559
_exptl_crystal_colour orange
_exptl_crystal_colour_primary orange
_exptl_crystal_density_diffrn 1.489
_exptl_crystal_description plate-like
_exptl_crystal_F_000 772
_exptl_crystal_size_max 0.08
_exptl_crystal_size_mid 0.06
_exptl_crystal_size_min 0.05
_refine_diff_density_max 1.300
_refine_diff_density_min -1.396
_refine_diff_density_rms 0.091
_refine_ls_extinction_method none
_refine_ls_goodness_of_fit_ref 1.062
_refine_ls_hydrogen_treatment constr
_refine_ls_matrix_type full
_refine_ls_number_parameters 482
_refine_ls_number_reflns 5912
_refine_ls_number_restraints 20
_refine_ls_restrained_S_all 1.067
_refine_ls_R_factor_all 0.0680
_refine_ls_R_factor_gt 0.0622
_refine_ls_shift/su_max 0.000
_refine_ls_shift/su_mean 0.000
_refine_ls_structure_factor_coef Fsqd
_refine_ls_weighting_details 'w=1/[\s^2^(Fo^2^)+(0.0929P)^2^+2.9778P] where P=(Fo^2^+2Fc^2^)/3'
_refine_ls_weighting_scheme calc
_refine_ls_wR_factor_gt 0.1685
_refine_ls_wR_factor_ref 0.1728
_reflns_Friedel_coverage 0.000
_reflns_number_gt 5343
_reflns_number_total 5912
_reflns_threshold_expression 'I > 2\s(I)'
_cod_data_source_file d3dt00479a2.cif
_cod_data_source_block 210819c_auto
_cod_database_code 7712633
_shelx_shelxl_version_number 2018/3
_shelx_space_group_comment
;
The symmetry employed for this shelxl refinement is uniquely defined
by the following loop, which should always be used as a source of
symmetry information in preference to the above space-group names.
They are only intended as comments.
;
_shelx_estimated_absorpt_t_max 0.804
_shelx_estimated_absorpt_t_min 0.712
_olex2_refinement_description
;
1. Fixed Uiso
 At 1.2 times of:
  All C(H) groups
 At 1.5 times of:
  All O(H) groups, All O(H,H) groups
2. Restrained distances
 C19-N2
 1.485 with sigma of 0.02
 N2-C37
 1.35 with sigma of 0.02
3. Uiso/Uaniso restraints and constraints
C19 \\sim N2 \\sim C37 \\sim O7: within 2A with sigma of 0.001 and sigma for
terminal atoms of 0.002 within 2A
4.a Free rotating group:
 O3(H3A,H3B)
4.b Aromatic/amide H refined with riding coordinates:
 C1(H1), C6(H6), C12(H12), C14(H14), C18(H18), C20(H20), C24(H24), C26(H26),
 C30(H30), C38(H38), C5(H5), C21(H21), C11(H11), C23(H23), C3(H3), C25(H25),
 C13(H13), C27(H27), C7(H7), C29(H29), C15(H15), C31(H31), C2(H2)
4.c Idealised tetrahedral OH refined as rotating group:
 O8(H8)
;
_olex2_submission_special_instructions 'No special instructions were received'

loop_
_space_group_symop_operation_xyz
'x, y, z'
'-x, -y, -z'

loop_
_atom_site_label
_atom_site_type_symbol
_atom_site_fract_x
_atom_site_fract_y
_atom_site_fract_z
_atom_site_U_iso_or_equiv
_atom_site_adp_type
_atom_site_occupancy
_atom_site_site_symmetry_order
_atom_site_calc_flag
_atom_site_refinement_flags_posn
_atom_site_refinement_flags_adp
_atom_site_refinement_flags_occupancy
_atom_site_disorder_assembly
_atom_site_disorder_group
Co1 Co 0.35744(6) 0.41648(4) 0.56705(4) 0.01500(18) Uani 1 1 d . . . . .
O1 O 0.3141(3) -0.5533(2) 1.43435(17) 0.0234(6) Uani 1 1 d . . . . .
O4 O 0.4859(3) -0.4620(2) 1.3901(2) 0.0281(6) Uani 1 1 d . . . . .
O6 O 0.2095(3) 0.3176(2) 0.60727(19) 0.0300(6) Uani 1 1 d . . . . .
O8 O -0.6114(3) -0.4129(3) 0.8803(2) 0.0336(7) Uani 1 1 d . . . . .
H8 H -0.679811 -0.424753 0.858940 0.050 Uiso 1 1 calc R U . . .
O2 O 0.2907(3) 0.3422(2) 0.7250(2) 0.0349(7) Uani 1 1 d . . . . .
N1 N 0.2001(3) 0.5763(2) 0.5765(2) 0.0192(6) Uani 1 1 d . . . . .
N4 N -0.0935(4) 0.8976(3) 0.5896(2) 0.0280(7) Uani 1 1 d . . . . .
N5 N -0.4772(4) 1.2595(3) 0.5520(2) 0.0237(7) Uani 1 1 d . . . . .
N3 N -0.1890(4) 0.9365(3) 0.5348(2) 0.0316(8) Uani 1 1 d . . . . .
O5 O -0.5961(4) -0.2986(3) 0.7435(2) 0.0467(9) Uani 1 1 d . . . . .
C1 C 0.1798(4) -0.4493(3) 1.2707(3) 0.0215(8) Uani 1 1 d . . . . .
H1 H 0.127037 -0.490665 1.318134 0.026 Uiso 1 1 calc R U . . .
C4 C 0.1283(4) -0.0131(3) 0.8489(3) 0.0253(8) Uani 1 1 d . . . . .
C6 C 0.2249(4) 0.6453(3) 0.6218(3) 0.0223(8) Uani 1 1 d . . . . .
H6 H 0.312988 0.620800 0.651982 0.027 Uiso 1 1 calc R U . . .
C8 C -0.1686(5) -0.2864(3) 0.8936(3) 0.0278(9) Uani 1 1 d . . . . .
C10 C 0.3165(4) -0.4402(3) 1.2847(2) 0.0187(7) Uani 1 1 d . . . . .
C12 C 0.1290(4) 0.7504(3) 0.6267(3) 0.0254(8) Uani 1 1 d . . . . .
H12 H 0.150044 0.797138 0.659974 0.031 Uiso 1 1 calc R U . . .
C14 C -0.0282(4) 0.7158(3) 0.5360(3) 0.0251(8) Uani 1 1 d . . . . .
H14 H -0.116528 0.737789 0.506325 0.030 Uiso 1 1 calc R U . . .
C16 C 0.1284(4) -0.2787(3) 1.0296(3) 0.0224(8) Uani 1 1 d . . . . .
C18 C 0.1206(4) -0.3987(3) 1.1882(3) 0.0229(8) Uani 1 1 d . . . . .
H18 H 0.026384 -0.404352 1.180198 0.027 Uiso 1 1 calc R U . . .
C20 C 0.0245(5) -0.3154(3) 0.9991(3) 0.0253(8) Uani 1 1 d . . . . .
H20 H 0.003831 -0.383691 1.031127 0.030 Uiso 1 1 calc R U . . .
C22 C -0.4156(5) -0.3285(3) 0.8447(3) 0.0272(8) Uani 1 1 d . . . . .
C24 C 0.0750(4) 0.6122(3) 0.5343(3) 0.0226(8) Uani 1 1 d . . . . .
H24 H 0.056591 0.563692 0.501663 0.027 Uiso 1 1 calc R U . . .
C26 C 0.3943(4) -0.3820(3) 1.2128(3) 0.0219(8) Uani 1 1 d . . . . .
H26 H 0.487981 -0.375673 1.221127 0.026 Uiso 1 1 calc R U . . .
C28 C -0.0492(4) -0.2535(3) 0.9223(3) 0.0248(8) Uani 1 1 d . . . . .
C30 C 0.1623(4) -0.1812(3) 0.9794(3) 0.0247(8) Uani 1 1 d . . . . .
H30 H 0.234778 -0.157005 0.998831 0.030 Uiso 1 1 calc R U . . .
C32 C 0.2298(4) 0.2895(3) 0.6908(3) 0.0258(8) Uani 1 1 d . . . . .
C34 C 0.1915(4) 0.1860(3) 0.7474(3) 0.0248(8) Uani 1 1 d . . . . .
C36 C 0.1968(4) -0.3391(3) 1.1160(3) 0.0216(8) Uani 1 1 d . . . . .
C38 C -0.3665(5) -0.3775(4) 0.9301(3) 0.0307(9) Uani 1 1 d . . . . .
H38 H -0.416212 -0.425981 0.972443 0.037 Uiso 1 1 calc R U . . .
C39 C 0.0930(5) -0.1182(3) 0.9015(3) 0.0253(8) Uani 1 1 d . . . . .
C5 C -0.2453(5) -0.3565(4) 0.9545(3) 0.0325(10) Uani 1 1 d . . . . .
H5 H -0.213539 -0.390450 1.013720 0.039 Uiso 1 1 calc R U . . .
C21 C 0.1710(5) 0.0559(3) 0.8908(3) 0.0285(9) Uani 1 1 d . . . . .
H21 H 0.177567 0.036325 0.955093 0.034 Uiso 1 1 calc R U . . .
C11 C -0.0133(5) -0.1547(3) 0.8746(3) 0.0278(9) Uani 1 1 d . . . . .
H11 H -0.063153 -0.111515 0.822452 0.033 Uiso 1 1 calc R U . . .
C23 C 0.3362(4) -0.3335(3) 1.1297(3) 0.0247(8) Uani 1 1 d . . . . .
H23 H 0.391677 -0.295891 1.081064 0.030 Uiso 1 1 calc R U . . .
C3 C 0.2041(5) 0.1532(3) 0.8402(3) 0.0294(9) Uani 1 1 d . . . . .
H3 H 0.236080 0.197918 0.870164 0.035 Uiso 1 1 calc R U . . .
C25 C 0.1171(6) 0.0201(4) 0.7547(3) 0.0385(11) Uani 1 1 d . . . . .
H25 H 0.087877 -0.025601 0.724314 0.046 Uiso 1 1 calc R U . . .
C13 C -0.2148(5) -0.2433(4) 0.8061(3) 0.0383(11) Uani 1 1 d . . . . .
H13 H -0.161179 -0.199129 0.761907 0.046 Uiso 1 1 calc R U . . .
C27 C -0.4821(4) 1.2046(3) 0.4881(3) 0.0263(8) Uani 1 1 d . . . . .
H27 H -0.553943 1.240079 0.445360 0.032 Uiso 1 1 calc R U . . .
C7 C -0.2755(6) 1.1031(4) 0.6094(3) 0.0427(12) Uani 1 1 d . . . . .
H7 H -0.203950 1.069862 0.652514 0.051 Uiso 1 1 calc R U . . .
C29 C -0.3878(5) 1.0987(3) 0.4811(3) 0.0287(9) Uani 1 1 d . . . . .
H29 H -0.394557 1.062432 0.434660 0.034 Uiso 1 1 calc R U . . .
C15 C -0.3744(6) 1.2088(4) 0.6111(3) 0.0405(12) Uani 1 1 d . . . . .
H15 H -0.369086 1.247269 0.656392 0.049 Uiso 1 1 calc R U . . .
C31 C -0.3364(6) -0.2630(4) 0.7818(3) 0.0405(11) Uani 1 1 d . . . . .
H31 H -0.366206 -0.231598 0.721825 0.049 Uiso 1 1 calc R U . . .
C2 C 0.1473(6) 0.1174(4) 0.7048(3) 0.0370(10) Uani 1 1 d . . . . .
H2 H 0.138172 0.138140 0.640814 0.044 Uiso 1 1 calc R U . . .
C33 C 0.0010(4) 0.7867(3) 0.5823(3) 0.0225(8) Uani 1 1 d . . . . .
C17 C -0.2832(5) 1.0469(3) 0.5435(3) 0.0273(9) Uani 1 1 d . . . . .
C35 C 0.3769(4) -0.4885(3) 1.3753(2) 0.0188(7) Uani 1 1 d . . . . .
C9 C -0.5494(5) -0.3440(3) 0.8167(3) 0.0296(9) Uani 1 1 d . . . . .
O3 O -0.8180(4) -0.4890(3) 0.8293(2) 0.0353(7) Uani 1 1 d G . . . .
H3A H -0.901189 -0.445068 0.812443 0.053 Uiso 1 1 d G U . . .
H3B H -0.793746 -0.538112 0.796075 0.053 Uiso 1 1 d G U . . .
C37 C 0.526(3) 0.034(2) 0.9416(15) 0.286(5) Uani 1 1 d D U . . .
N2 N 0.595(2) 0.0686(14) 0.8499(15) 0.288(5) Uani 1 1 d D U . . .
O7 O 0.5097(16) -0.1042(11) 0.9962(13) 0.284(5) Uani 1 1 d . U . . .
C19 C 0.754(2) 0.0878(18) 0.827(2) 0.290(5) Uani 1 1 d D U . . .

loop_
_atom_site_aniso_label
_atom_site_aniso_U_11
_atom_site_aniso_U_22
_atom_site_aniso_U_33
_atom_site_aniso_U_23
_atom_site_aniso_U_13
_atom_site_aniso_U_12
Co1 0.0167(3) 0.0111(3) 0.0164(3) 0.0002(2) -0.0055(2) -0.0032(2)
O1 0.0275(14) 0.0216(13) 0.0173(13) 0.0022(10) -0.0060(10) -0.0045(11)
O4 0.0256(14) 0.0285(14) 0.0330(16) -0.0073(12) -0.0163(12) -0.0037(11)
O6 0.0376(16) 0.0235(14) 0.0283(16) 0.0033(11) -0.0043(12) -0.0139(12)
O8 0.0307(16) 0.0439(17) 0.0347(16) -0.0081(13) -0.0072(12) -0.0205(14)
O2 0.0362(16) 0.0244(14) 0.0494(19) -0.0006(13) -0.0160(14) -0.0150(13)
N1 0.0194(15) 0.0151(14) 0.0225(16) -0.0021(12) -0.0055(12) -0.0036(12)
N4 0.0268(17) 0.0197(16) 0.0332(19) -0.0081(14) -0.0088(14) 0.0045(13)
N5 0.0250(16) 0.0188(15) 0.0239(17) -0.0032(13) -0.0066(13) -0.0001(13)
N3 0.036(2) 0.0213(17) 0.0331(19) -0.0076(14) -0.0123(15) 0.0046(14)
O5 0.057(2) 0.059(2) 0.0381(19) 0.0040(16) -0.0263(16) -0.0349(18)
C1 0.0213(18) 0.0253(19) 0.0183(18) 0.0026(14) -0.0048(14) -0.0109(15)
C4 0.031(2) 0.027(2) 0.0197(19) 0.0017(15) -0.0066(15) -0.0131(16)
C6 0.0220(18) 0.0222(18) 0.0239(19) -0.0068(15) -0.0072(15) -0.0037(15)
C8 0.034(2) 0.031(2) 0.023(2) 0.0004(16) -0.0101(16) -0.0172(17)
C10 0.0205(17) 0.0159(17) 0.0177(18) -0.0005(14) -0.0059(14) -0.0027(14)
C12 0.028(2) 0.0212(19) 0.029(2) -0.0095(16) -0.0090(16) -0.0036(16)
C14 0.0231(19) 0.0216(19) 0.030(2) -0.0018(16) -0.0103(16) -0.0037(15)
C16 0.0238(19) 0.0245(19) 0.0187(18) 0.0023(15) -0.0057(15) -0.0098(15)
C18 0.0222(19) 0.0251(19) 0.0227(19) 0.0043(15) -0.0090(15) -0.0119(15)
C20 0.033(2) 0.0249(19) 0.0200(19) 0.0033(15) -0.0068(16) -0.0144(16)
C22 0.031(2) 0.030(2) 0.026(2) -0.0068(16) -0.0071(16) -0.0129(17)
C24 0.0220(18) 0.0174(17) 0.031(2) -0.0066(15) -0.0095(15) -0.0039(14)
C26 0.0196(18) 0.0236(19) 0.0238(19) -0.0010(15) -0.0067(14) -0.0087(15)
C28 0.030(2) 0.030(2) 0.0176(19) 0.0008(15) -0.0072(15) -0.0155(17)
C30 0.028(2) 0.027(2) 0.023(2) -0.0006(16) -0.0078(16) -0.0149(16)
C32 0.0173(18) 0.0218(19) 0.037(2) -0.0038(17) -0.0041(16) -0.0049(15)
C34 0.028(2) 0.0198(18) 0.027(2) -0.0018(15) -0.0049(16) -0.0095(15)
C36 0.0224(18) 0.0241(19) 0.0195(18) -0.0004(15) -0.0067(14) -0.0088(15)
C38 0.039(2) 0.031(2) 0.028(2) 0.0014(17) -0.0075(18) -0.0216(18)
C39 0.034(2) 0.0249(19) 0.0200(19) 0.0018(15) -0.0062(16) -0.0156(16)
C5 0.041(2) 0.036(2) 0.025(2) 0.0083(17) -0.0165(18) -0.0218(19)
C21 0.041(2) 0.028(2) 0.0199(19) 0.0001(16) -0.0100(17) -0.0145(18)
C11 0.037(2) 0.029(2) 0.0196(19) 0.0060(16) -0.0131(16) -0.0158(18)
C23 0.0240(19) 0.028(2) 0.022(2) 0.0041(15) -0.0039(15) -0.0125(16)
C3 0.038(2) 0.026(2) 0.028(2) -0.0029(16) -0.0109(17) -0.0143(17)
C25 0.072(3) 0.032(2) 0.022(2) 0.0020(17) -0.013(2) -0.031(2)
C13 0.047(3) 0.054(3) 0.022(2) 0.0046(19) -0.0103(19) -0.032(2)
C27 0.028(2) 0.0191(18) 0.031(2) -0.0035(16) -0.0123(16) -0.0016(15)
C7 0.052(3) 0.029(2) 0.040(3) -0.013(2) -0.029(2) 0.016(2)
C29 0.031(2) 0.024(2) 0.032(2) -0.0085(16) -0.0106(17) -0.0022(16)
C15 0.051(3) 0.030(2) 0.035(2) -0.0143(19) -0.025(2) 0.013(2)
C31 0.052(3) 0.055(3) 0.023(2) 0.007(2) -0.019(2) -0.030(2)
C2 0.064(3) 0.031(2) 0.021(2) 0.0022(17) -0.009(2) -0.025(2)
C33 0.0248(19) 0.0155(17) 0.0249(19) -0.0057(14) -0.0035(15) -0.0008(14)
C17 0.030(2) 0.0197(19) 0.029(2) -0.0067(16) -0.0071(16) 0.0020(16)
C35 0.0193(17) 0.0136(16) 0.0210(19) -0.0051(14) -0.0065(14) 0.0024(13)
C9 0.034(2) 0.031(2) 0.030(2) -0.0103(18) -0.0091(18) -0.0116(17)
O3 0.0372(17) 0.0430(18) 0.0326(17) -0.0069(14) -0.0078(13) -0.0192(14)
C37 0.199(8) 0.217(7) 0.498(13) -0.229(8) -0.131(9) 0.031(6)
N2 0.200(8) 0.219(7) 0.499(13) -0.227(8) -0.130(9) 0.032(6)
O7 0.198(8) 0.215(7) 0.497(13) -0.231(8) -0.132(9) 0.031(6)
C19 0.200(8) 0.222(7) 0.500(13) -0.225(9) -0.130(9) 0.032(7)

loop_
_atom_type_symbol
_atom_type_description
_atom_type_scat_dispersion_real
_atom_type_scat_dispersion_imag
_atom_type_scat_source
C C 0.0181 0.0091 'International Tables Vol C Tables 4.2.6.8 and 6.1.1.4'
H H 0.0000 0.0000 'International Tables Vol C Tables 4.2.6.8 and 6.1.1.4'
Co Co -2.3653 3.6143 'International Tables Vol C Tables 4.2.6.8 and 6.1.1.4'
N N 0.0311 0.0180 'International Tables Vol C Tables 4.2.6.8 and 6.1.1.4'
O O 0.0492 0.0322 'International Tables Vol C Tables 4.2.6.8 and 6.1.1.4'

loop_
_geom_angle_atom_site_label_1
_geom_angle_atom_site_label_2
_geom_angle_atom_site_label_3
_geom_angle
_geom_angle_site_symmetry_1
_geom_angle_site_symmetry_3
_geom_angle_publ_flag
O1 Co1 O6 90.29(11) 1_564 . ?
O1 Co1 O2 147.27(11) 1_564 . ?
O1 Co1 N1 87.38(11) 1_564 . ?
O1 Co1 N5 91.12(11) 1_564 1_645 ?
O4 Co1 O1 125.32(12) 2_657 1_564 ?
O4 Co1 O6 143.78(12) 2_657 . ?
O4 Co1 O2 87.38(11) 2_657 . ?
O4 Co1 N1 90.69(11) 2_657 . ?
O4 Co1 N5 88.12(12) 2_657 1_645 ?
O6 Co1 O2 57.57(10) . . ?
O6 Co1 N1 98.14(11) . . ?
O6 Co1 N5 84.38(12) . 1_645 ?
N1 Co1 O2 91.04(11) . . ?
N1 Co1 N5 177.07(12) . 1_645 ?
N5 Co1 O2 91.58(11) 1_645 . ?
C35 O1 Co1 117.7(2) . 1_546 ?
C35 O4 Co1 171.0(3) . 2_657 ?
C32 O6 Co1 96.7(2) . . ?
C9 O8 H8 109.5 . . ?
C32 O2 Co1 82.9(2) . . ?
C6 N1 Co1 121.3(2) . . ?
C6 N1 C24 117.7(3) . . ?
C24 N1 Co1 121.0(2) . . ?
N3 N4 C33 114.0(3) . . ?
C27 N5 Co1 120.9(3) . 1_465 ?
C27 N5 C15 117.6(3) . . ?
C15 N5 Co1 121.2(3) . 1_465 ?
N4 N3 C17 113.3(3) . . ?
C10 C1 H1 119.8 . . ?
C18 C1 H1 119.8 . . ?
C18 C1 C10 120.4(3) . . ?
C21 C4 C39 122.0(3) . . ?
C21 C4 C25 117.6(4) . . ?
C25 C4 C39 120.4(4) . . ?
N1 C6 H6 118.5 . . ?
N1 C6 C12 123.0(3) . . ?
C12 C6 H6 118.5 . . ?
C5 C8 C28 121.8(4) . . ?
C13 C8 C28 121.0(4) . . ?
C13 C8 C5 117.1(4) . . ?
C1 C10 C26 118.7(3) . . ?
C1 C10 C35 120.9(3) . . ?
C26 C10 C35 120.4(3) . . ?
C6 C12 H12 120.7 . . ?
C6 C12 C33 118.6(3) . . ?
C33 C12 H12 120.7 . . ?
C24 C14 H14 121.1 . . ?
C24 C14 C33 117.8(4) . . ?
C33 C14 H14 121.1 . . ?
C20 C16 C36 121.0(3) . . ?
C30 C16 C20 118.7(3) . . ?
C30 C16 C36 120.3(3) . . ?
C1 C18 H18 119.3 . . ?
C1 C18 C36 121.3(3) . . ?
C36 C18 H18 119.3 . . ?
C16 C20 H20 119.5 . . ?
C28 C20 C16 121.1(3) . . ?
C28 C20 H20 119.5 . . ?
C38 C22 C31 118.9(4) . . ?
C38 C22 C9 122.6(4) . . ?
C31 C22 C9 118.5(4) . . ?
N1 C24 C14 123.4(3) . . ?
N1 C24 H24 118.3 . . ?
C14 C24 H24 118.3 . . ?
C10 C26 H26 119.7 . . ?
C23 C26 C10 120.7(3) . . ?
C23 C26 H26 119.7 . . ?
C20 C28 C8 121.6(3) . . ?
C20 C28 C11 118.3(4) . . ?
C11 C28 C8 120.0(3) . . ?
C16 C30 H30 119.0 . . ?
C16 C30 C39 121.9(4) . . ?
C39 C30 H30 119.0 . . ?
O6 C32 C34 119.0(3) . . ?
O2 C32 O6 120.6(4) . . ?
O2 C32 C34 120.2(4) . . ?
C3 C34 C32 122.1(4) . . ?
C3 C34 C2 118.2(4) . . ?
C2 C34 C32 119.6(4) . . ?
C18 C36 C16 121.1(3) . . ?
C23 C36 C16 121.0(3) . . ?
C23 C36 C18 117.9(3) . . ?
C22 C38 H38 119.8 . . ?
C22 C38 C5 120.5(4) . . ?
C5 C38 H38 119.8 . . ?
C30 C39 C4 121.6(3) . . ?
C11 C39 C4 120.3(3) . . ?
C11 C39 C30 118.1(3) . . ?
C8 C5 H5 119.3 . . ?
C38 C5 C8 121.4(4) . . ?
C38 C5 H5 119.3 . . ?
C4 C21 H21 119.5 . . ?
C4 C21 C3 121.0(4) . . ?
C3 C21 H21 119.5 . . ?
C28 C11 H11 119.0 . . ?
C39 C11 C28 121.9(4) . . ?
C39 C11 H11 119.0 . . ?
C26 C23 C36 121.0(3) . . ?
C26 C23 H23 119.5 . . ?
C36 C23 H23 119.5 . . ?
C34 C3 C21 121.1(4) . . ?
C34 C3 H3 119.5 . . ?
C21 C3 H3 119.5 . . ?
C4 C25 H25 119.2 . . ?
C2 C25 C4 121.5(4) . . ?
C2 C25 H25 119.2 . . ?
C8 C13 H13 119.2 . . ?
C31 C13 C8 121.6(4) . . ?
C31 C13 H13 119.2 . . ?
N5 C27 H27 118.4 . . ?
N5 C27 C29 123.3(4) . . ?
C29 C27 H27 118.4 . . ?
C15 C7 H7 120.8 . . ?
C17 C7 H7 120.8 . . ?
C17 C7 C15 118.5(4) . . ?
C27 C29 H29 120.8 . . ?
C27 C29 C17 118.4(4) . . ?
C17 C29 H29 120.8 . . ?
N5 C15 C7 123.2(4) . . ?
N5 C15 H15 118.4 . . ?
C7 C15 H15 118.4 . . ?
C22 C31 H31 119.8 . . ?
C13 C31 C22 120.4(4) . . ?
C13 C31 H31 119.8 . . ?
C34 C2 H2 119.7 . . ?
C25 C2 C34 120.6(4) . . ?
C25 C2 H2 119.7 . . ?
C12 C33 N4 115.7(3) . . ?
C12 C33 C14 119.4(3) . . ?
C14 C33 N4 124.9(3) . . ?
C7 C17 N3 124.2(4) . . ?
C7 C17 C29 119.1(4) . . ?
C29 C17 N3 116.7(4) . . ?
O1 C35 C10 118.3(3) . . ?
O4 C35 O1 123.1(3) . . ?
O4 C35 C10 118.6(3) . . ?
O8 C9 C22 113.3(3) . . ?
O5 C9 O8 123.6(4) . . ?
O5 C9 C22 123.1(4) . . ?
H3A O3 H3B 104.5 . . ?
N2 C37 C37 168(3) . 2_657 ?
N2 C37 O7 127.5(19) . . ?
O7 C37 C37 66.7(15) 2_657 2_657 ?
O7 C37 C37 44.6(11) . 2_657 ?
O7 C37 N2 120(2) 2_657 . ?
O7 C37 O7 111.3(16) 2_657 . ?
C37 N2 C19 125(2) . . ?
C37 O7 C37 68.7(16) 2_657 . ?

loop_
_geom_bond_atom_site_label_1
_geom_bond_atom_site_label_2
_geom_bond_distance
_geom_bond_site_symmetry_2
_geom_bond_publ_flag
Co1 O1 2.036(3) 1_564 ?
Co1 O4 2.007(3) 2_657 ?
Co1 O6 2.094(3) . ?
Co1 O2 2.399(3) . ?
Co1 N1 2.136(3) . ?
Co1 N5 2.156(3) 1_645 ?
O1 C35 1.267(5) . ?
O4 C35 1.253(5) . ?
O6 C32 1.256(5) . ?
O8 H8 0.8400 . ?
O8 C9 1.328(5) . ?
O2 C32 1.254(5) . ?
N1 C6 1.334(5) . ?
N1 C24 1.343(5) . ?
N4 N3 1.236(5) . ?
N4 C33 1.437(5) . ?
N5 C27 1.337(5) . ?
N5 C15 1.338(5) . ?
N3 C17 1.435(5) . ?
O5 C9 1.205(5) . ?
C1 H1 0.9500 . ?
C1 C10 1.395(5) . ?
C1 C18 1.382(5) . ?
C4 C39 1.489(5) . ?
C4 C21 1.387(6) . ?
C4 C25 1.396(6) . ?
C6 H6 0.9500 . ?
C6 C12 1.375(5) . ?
C8 C28 1.486(5) . ?
C8 C5 1.398(6) . ?
C8 C13 1.393(6) . ?
C10 C26 1.399(5) . ?
C10 C35 1.490(5) . ?
C12 H12 0.9500 . ?
C12 C33 1.384(5) . ?
C14 H14 0.9500 . ?
C14 C24 1.379(5) . ?
C14 C33 1.385(6) . ?
C16 C20 1.400(5) . ?
C16 C30 1.391(5) . ?
C16 C36 1.487(5) . ?
C18 H18 0.9500 . ?
C18 C36 1.401(5) . ?
C20 H20 0.9500 . ?
C20 C28 1.396(5) . ?
C22 C38 1.380(6) . ?
C22 C31 1.390(6) . ?
C22 C9 1.488(6) . ?
C24 H24 0.9500 . ?
C26 H26 0.9500 . ?
C26 C23 1.382(5) . ?
C28 C11 1.404(5) . ?
C30 H30 0.9500 . ?
C30 C39 1.393(5) . ?
C32 C34 1.503(5) . ?
C34 C3 1.377(6) . ?
C34 C2 1.398(6) . ?
C36 C23 1.399(5) . ?
C38 H38 0.9500 . ?
C38 C5 1.386(6) . ?
C39 C11 1.389(6) . ?
C5 H5 0.9500 . ?
C21 H21 0.9500 . ?
C21 C3 1.389(6) . ?
C11 H11 0.9500 . ?
C23 H23 0.9500 . ?
C3 H3 0.9500 . ?
C25 H25 0.9500 . ?
C25 C2 1.374(6) . ?
C13 H13 0.9500 . ?
C13 C31 1.380(6) . ?
C27 H27 0.9500 . ?
C27 C29 1.384(6) . ?
C7 H7 0.9500 . ?
C7 C15 1.384(6) . ?
C7 C17 1.383(6) . ?
C29 H29 0.9500 . ?
C29 C17 1.385(6) . ?
C15 H15 0.9500 . ?
C31 H31 0.9500 . ?
C2 H2 0.9500 . ?
O3 H3A 0.8509 . ?
O3 H3B 0.8482 . ?
C37 C37 1.83(5) 2_657 ?
C37 N2 1.454(18) . ?
C37 O7 1.80(3) . ?
C37 O7 1.38(2) 2_657 ?
N2 C19 1.574(17) . ?

loop_
_geom_torsion_atom_site_label_1
_geom_torsion_atom_site_label_2
_geom_torsion_atom_site_label_3
_geom_torsion_atom_site_label_4
_geom_torsion
_geom_torsion_site_symmetry_1
_geom_torsion_site_symmetry_2
_geom_torsion_site_symmetry_3
_geom_torsion_site_symmetry_4
_geom_torsion_publ_flag
Co1 O1 C35 O4 15.7(4) 1_546 . . . ?
Co1 O1 C35 C10 -163.4(2) 1_546 . . . ?
Co1 O6 C32 O2 16.3(4) . . . . ?
Co1 O6 C32 C34 -158.8(3) . . . . ?
Co1 O2 C32 O6 -14.2(4) . . . . ?
Co1 O2 C32 C34 160.8(3) . . . . ?
Co1 N1 C6 C12 177.7(3) . . . . ?
Co1 N1 C24 C14 -178.1(3) . . . . ?
Co1 N5 C27 C29 -173.6(3) 1_465 . . . ?
Co1 N5 C15 C7 173.6(4) 1_465 . . . ?
O6 C32 C34 C3 -176.9(4) . . . . ?
O6 C32 C34 C2 5.9(6) . . . . ?
O2 C32 C34 C3 8.1(6) . . . . ?
O2 C32 C34 C2 -169.2(4) . . . . ?
N1 C6 C12 C33 -0.4(6) . . . . ?
N4 N3 C17 C7 -3.5(7) . . . . ?
N4 N3 C17 C29 176.6(4) . . . . ?
N5 C27 C29 C17 0.1(7) . . . . ?
N3 N4 C33 C12 165.9(4) . . . . ?
N3 N4 C33 C14 -14.8(6) . . . . ?
C1 C10 C26 C23 0.6(6) . . . . ?
C1 C10 C35 O1 11.2(5) . . . . ?
C1 C10 C35 O4 -167.8(3) . . . . ?
C1 C18 C36 C16 -176.1(4) . . . . ?
C1 C18 C36 C23 0.7(6) . . . . ?
C4 C39 C11 C28 179.8(4) . . . . ?
C4 C21 C3 C34 2.0(7) . . . . ?
C4 C25 C2 C34 0.4(8) . . . . ?
C6 N1 C24 C14 -0.3(6) . . . . ?
C6 C12 C33 N4 -179.4(4) . . . . ?
C6 C12 C33 C14 1.3(6) . . . . ?
C8 C28 C11 C39 177.2(4) . . . . ?
C8 C13 C31 C22 -0.9(8) . . . . ?
C10 C1 C18 C36 1.4(6) . . . . ?
C10 C26 C23 C36 1.5(6) . . . . ?
C16 C20 C28 C8 -174.9(4) . . . . ?
C16 C20 C28 C11 1.8(6) . . . . ?
C16 C30 C39 C4 179.2(4) . . . . ?
C16 C30 C39 C11 0.4(6) . . . . ?
C16 C36 C23 C26 174.6(4) . . . . ?
C18 C1 C10 C26 -2.0(6) . . . . ?
C18 C1 C10 C35 176.2(3) . . . . ?
C18 C36 C23 C26 -2.2(6) . . . . ?
C20 C16 C30 C39 1.7(6) . . . . ?
C20 C16 C36 C18 -28.4(6) . . . . ?
C20 C16 C36 C23 154.9(4) . . . . ?
C20 C28 C11 C39 0.4(6) . . . . ?
C22 C38 C5 C8 -0.6(7) . . . . ?
C24 N1 C6 C12 -0.1(6) . . . . ?
C24 C14 C33 N4 179.1(4) . . . . ?
C24 C14 C33 C12 -1.7(6) . . . . ?
C26 C10 C35 O1 -170.6(3) . . . . ?
C26 C10 C35 O4 10.4(5) . . . . ?
C28 C8 C5 C38 173.3(4) . . . . ?
C28 C8 C13 C31 -172.6(5) . . . . ?
C30 C16 C20 C28 -2.9(6) . . . . ?
C30 C16 C36 C18 148.9(4) . . . . ?
C30 C16 C36 C23 -27.8(6) . . . . ?
C30 C39 C11 C28 -1.5(6) . . . . ?
C32 C34 C3 C21 -178.7(4) . . . . ?
C32 C34 C2 C25 177.6(4) . . . . ?
C36 C16 C20 C28 174.5(4) . . . . ?
C36 C16 C30 C39 -175.6(4) . . . . ?
C38 C22 C31 C13 -2.9(7) . . . . ?
C38 C22 C9 O8 -2.7(6) . . . . ?
C38 C22 C9 O5 177.4(4) . . . . ?
C39 C4 C21 C3 179.7(4) . . . . ?
C39 C4 C25 C2 179.2(5) . . . . ?
C5 C8 C28 C20 20.3(6) . . . . ?
C5 C8 C28 C11 -156.4(4) . . . . ?
C5 C8 C13 C31 3.8(7) . . . . ?
C21 C4 C39 C30 -30.7(6) . . . . ?
C21 C4 C39 C11 148.0(4) . . . . ?
C21 C4 C25 C2 0.2(7) . . . . ?
C3 C34 C2 C25 0.2(7) . . . . ?
C25 C4 C39 C30 150.3(4) . . . . ?
C25 C4 C39 C11 -31.0(6) . . . . ?
C25 C4 C21 C3 -1.3(7) . . . . ?
C13 C8 C28 C20 -163.5(4) . . . . ?
C13 C8 C28 C11 19.8(6) . . . . ?
C13 C8 C5 C38 -3.1(7) . . . . ?
C27 N5 C15 C7 -0.6(8) . . . . ?
C27 C29 C17 N3 179.1(4) . . . . ?
C27 C29 C17 C7 -0.8(7) . . . . ?
C15 N5 C27 C29 0.6(6) . . . . ?
C15 C7 C17 N3 -179.1(5) . . . . ?
C15 C7 C17 C29 0.8(8) . . . . ?
C31 C22 C38 C5 3.6(7) . . . . ?
C31 C22 C9 O8 176.6(4) . . . . ?
C31 C22 C9 O5 -3.3(7) . . . . ?
C2 C34 C3 C21 -1.4(6) . . . . ?
C33 N4 N3 C17 179.5(3) . . . . ?
C33 C14 C24 N1 1.2(6) . . . . ?
C17 C7 C15 N5 -0.1(9) . . . . ?
C35 C10 C26 C23 -177.7(3) . . . . ?
C9 C22 C38 C5 -177.1(4) . . . . ?
C9 C22 C31 C13 177.8(4) . . . . ?
C37 C37 N2 C19 -58(15) 2_657 . . . ?
N2 C37 O7 C37 168(4) . . . 2_657 ?
O7 C37 N2 C19 -102(3) . . . . ?
O7 C37 N2 C19 65(3) 2_657 . . . ?
O7 C37 O7 C37 0.000(3) 2_657 . . 2_657 ?
